data_4022757
loop_
_publ_author_name
'Vikram Gaddam'
'Rajagopal Nagarajan'

_publ_contact_author_address
; 
School of Chemistry
University of Hyderabad
Hyderabad
500046
India
;
_publ_contact_author_email rnsc@uohyd.ernet.in
_publ_contact_author_fax +91-40-23012460
_publ_contact_author_name Dr.R.Nagarajan
_publ_contact_author_phone +91-40-23134831
_publ_section_title
;
 A New Entry to Polycyclic Indole Derivatives via Intramolecular
 Imino Diels-Alder Reaction: Observation of Unexpected Reaction
;
_journal_name_full 'Journal of Organic Chemistry'
_journal_page_first 3573
_journal_page_last 3576
_journal_paper_doi 10.1021/jo062321k
_journal_volume 72
_journal_year 2007
_chemical_formula_moiety 'C28 H20 Br Cl N2 O2'
_chemical_formula_sum 'C28 H20 Br Cl N2 O2'
_chemical_formula_weight 531.82
_chemical_melting_point 200(1)
_chemical_name_systematic
; 
 12-bromo-14-chloro-7,7-dimethyl-6,7,7a,8,14b,17-hexahydro-5H-benzo[5,6]
 pyrrolizino[2,1-c]naphtho[2,3-h]quinoline-5,17-dione 
;
_space_group_IT_number 14
_symmetry_cell_setting monoclinic
_symmetry_space_group_name_Hall '-P 2ybc'
_symmetry_space_group_name_H-M 'P 1 21/c 1'
_atom_sites_solution_hydrogens geom
_atom_sites_solution_primary direct
_atom_sites_solution_secondary difmap
_audit_creation_method SHELXL-97
_cell_angle_alpha 90.00
_cell_angle_beta 98.523(6)
_cell_angle_gamma 90.00
_cell_formula_units_Z 4
_cell_length_a 21.701(7)
_cell_length_b 13.626(5)
_cell_length_c 7.846(3)
_cell_measurement_reflns_used 3033
_cell_measurement_temperature 298(2)
_cell_measurement_theta_max 22.20
_cell_measurement_theta_min 2.42
_cell_volume 2294.2(13)
_computing_cell_refinement 'Bruker SMART'
_computing_data_collection 'Bruker SMART'
_computing_data_reduction 'Bruker SAINT'
_computing_molecular_graphics 'Bruker SHELXTL'
_computing_publication_material 'Bruker SHELXTL'
_computing_structure_refinement 'SHELXL-97 (Sheldrick, 1997)'
_computing_structure_solution 'SHELXS-97 (Sheldrick, 1990)'
_diffrn_ambient_temperature 298(2)
_diffrn_measured_fraction_theta_full 0.995
_diffrn_measured_fraction_theta_max 0.995
_diffrn_measurement_device_type 'CCD area detector'
_diffrn_measurement_method 'phi and omega scans'
_diffrn_radiation_monochromator graphite
_diffrn_radiation_source 'fine-focus sealed tube'
_diffrn_radiation_type MoK\a
_diffrn_radiation_wavelength 0.71073
_diffrn_reflns_av_R_equivalents 0.0755
_diffrn_reflns_av_sigmaI/netI 0.0801
_diffrn_reflns_limit_h_max 26
_diffrn_reflns_limit_h_min -26
_diffrn_reflns_limit_k_max 16
_diffrn_reflns_limit_k_min -16
_diffrn_reflns_limit_l_max 9
_diffrn_reflns_limit_l_min -9
_diffrn_reflns_number 16410
_diffrn_reflns_theta_full 26.01
_diffrn_reflns_theta_max 26.01
_diffrn_reflns_theta_min 1.77
_exptl_absorpt_coefficient_mu 1.938
_exptl_absorpt_correction_T_max 0.9441
_exptl_absorpt_correction_T_min 0.4564
_exptl_absorpt_correction_type multi-scan
_exptl_absorpt_process_details Sadabs
_exptl_crystal_colour Red
_exptl_crystal_density_diffrn 1.540
_exptl_crystal_density_method 'not measured'
_exptl_crystal_description Plate
_exptl_crystal_F_000 1080
_exptl_crystal_size_max 0.48
_exptl_crystal_size_mid 0.04
_exptl_crystal_size_min 0.03
_refine_diff_density_max 0.403
_refine_diff_density_min -0.239
_refine_diff_density_rms 0.064
_refine_ls_extinction_method none
_refine_ls_goodness_of_fit_ref 0.976
_refine_ls_hydrogen_treatment mixed
_refine_ls_matrix_type full
_refine_ls_number_parameters 319
_refine_ls_number_reflns 4494
_refine_ls_number_restraints 0
_refine_ls_restrained_S_all 0.976
_refine_ls_R_factor_all 0.1124
_refine_ls_R_factor_gt 0.0521
_refine_ls_shift/su_max 1.456
_refine_ls_shift/su_mean 0.015
_refine_ls_structure_factor_coef Fsqd
_refine_ls_weighting_details 'calc w=1/[\s^2^(Fo^2^)+(0.0471P)^2^+0.0000P] where P=(Fo^2^+2Fc^2^)/3'
_refine_ls_weighting_scheme calc
_refine_ls_wR_factor_gt 0.0985
_refine_ls_wR_factor_ref 0.1177
_reflns_number_gt 2499
_reflns_number_total 4494
_reflns_threshold_expression >2sigma(I)
_cod_data_source_file jo062321krom20061110_081836.cif
_cod_data_source_block rn11
_cod_depositor_comments
;
The following automatic conversions were performed:
'_symmetry_cell_setting' value 'Monoclinic' changed to 'monoclinic'
according to '/home/saulius/struct/CIF-dictionaries/cif_core.dic'
dictionary named 'cif_core.dic' version 2.4.1 from
2010-06-29.

'_exptl_absorpt_correction_type' value 'Multi-scan' changed
to 'multi-scan' according to
'/home/saulius/struct/CIF-dictionaries/cif_core.dic' dictionary named
'cif_core.dic' version 2.4.1 from 2010-06-29.

Automatic conversion script
Id: cif_fix_enum 1527 2010-12-29 10:47:43Z saulius 
;
_cod_original_sg_symbol_H-M 'P 21/c'
_cod_database_code 4022757

loop_
_symmetry_equiv_pos_as_xyz
'x, y, z'
'-x, y+1/2, -z+1/2'
'-x, -y, -z'
'x, -y-1/2, z-1/2'

loop_
_atom_site_label
_atom_site_type_symbol
_atom_site_fract_x
_atom_site_fract_y
_atom_site_fract_z
_atom_site_U_iso_or_equiv
_atom_site_adp_type
_atom_site_occupancy
_atom_site_symmetry_multiplicity
_atom_site_calc_flag
_atom_site_refinement_flags
Br1 Br 0.43322(2) 0.09831(3) 0.13430(7) 0.0682(2) Uani 1 1 d .
Cl1 Cl 0.69233(5) 0.12813(7) -0.07675(13) 0.0539(3) Uani 1 1 d .
O1 O 0.83139(14) 0.6707(2) 0.3068(4) 0.0733(9) Uani 1 1 d .
O2 O 0.93006(15) 0.3374(3) 0.5827(5) 0.0917(11) Uani 1 1 d .
N1 N 0.76632(15) 0.5741(3) 0.0528(4) 0.0487(9) Uani 1 1 d .
H1 H 0.7825(16) 0.633(3) 0.102(4) 0.048(11) Uiso 1 1 d .
N2 N 0.62542(14) 0.3873(2) -0.0055(4) 0.0408(8) Uani 1 1 d .
C1 C 0.79274(16) 0.4924(3) 0.1292(5) 0.0428(10) Uani 1 1 d .
C2 C 0.77587(16) 0.3990(3) 0.0573(5) 0.0402(9) Uani 1 1 d .
C3 C 0.80524(17) 0.3174(3) 0.1315(5) 0.0494(11) Uani 1 1 d .
H3 H 0.7953 0.2563 0.0819 0.059 Uiso 1 1 calc R
C4 C 0.84945(18) 0.3230(3) 0.2789(6) 0.0554(11) Uani 1 1 d .
H4 H 0.8691 0.2663 0.3255 0.066 Uiso 1 1 calc R
C5 C 0.86393(17) 0.4114(3) 0.3550(5) 0.0472(10) Uani 1 1 d .
C6 C 0.9097(2) 0.4136(4) 0.5166(6) 0.0626(12) Uani 1 1 d .
C7 C 0.92906(18) 0.5098(4) 0.5898(5) 0.0574(12) Uani 1 1 d .
C8 C 0.9749(2) 0.5140(5) 0.7365(6) 0.0796(16) Uani 1 1 d .
H8 H 0.9921 0.4566 0.7872 0.095 Uiso 1 1 calc R
C9 C 0.9938(3) 0.6037(6) 0.8036(7) 0.0920(18) Uani 1 1 d .
H9 H 1.0248 0.6073 0.8988 0.110 Uiso 1 1 calc R
C10 C 0.9674(3) 0.6883(5) 0.7316(8) 0.0932(19) Uani 1 1 d .
H10 H 0.9802 0.7486 0.7797 0.112 Uiso 1 1 calc R
C11 C 0.9219(2) 0.6850(4) 0.5883(6) 0.0701(14) Uani 1 1 d .
H11 H 0.9041 0.7427 0.5405 0.084 Uiso 1 1 calc R
C12 C 0.90303(19) 0.5956(4) 0.5168(5) 0.0545(11) Uani 1 1 d .
C13 C 0.85494(19) 0.5925(3) 0.3629(5) 0.0540(11) Uani 1 1 d .
C14 C 0.83694(17) 0.4984(3) 0.2828(5) 0.0439(10) Uani 1 1 d .
C15 C 0.73377(18) 0.5745(3) -0.1240(5) 0.0481(10) Uani 1 1 d .
C16 C 0.69803(19) 0.6712(3) -0.1493(6) 0.0656(13) Uani 1 1 d .
H16A H 0.6697 0.6760 -0.0666 0.098 Uiso 1 1 calc R
H16B H 0.6750 0.6735 -0.2636 0.098 Uiso 1 1 calc R
H16C H 0.7269 0.7250 -0.1338 0.098 Uiso 1 1 calc R
C17 C 0.7802(2) 0.5674(3) -0.2501(6) 0.0685(13) Uani 1 1 d .
H17A H 0.8082 0.6223 -0.2341 0.103 Uiso 1 1 calc R
H17B H 0.7583 0.5678 -0.3658 0.103 Uiso 1 1 calc R
H17C H 0.8035 0.5075 -0.2303 0.103 Uiso 1 1 calc R
C18 C 0.68988(18) 0.4866(3) -0.1413(5) 0.0458(10) Uani 1 1 d .
H18 H 0.6703(16) 0.482(3) -0.262(5) 0.055 Uiso 1 1 calc .
C19 C 0.63764(18) 0.4907(3) -0.0288(5) 0.0493(10) Uani 1 1 d .
H19A H 0.6515 0.5228 0.0805 0.059 Uiso 1 1 calc R
H19B H 0.6011 0.5242 -0.0873 0.059 Uiso 1 1 calc R
C20 C 0.72398(18) 0.3886(3) -0.0938(5) 0.0420(10) Uani 1 1 d .
H20 H 0.7400(16) 0.361(2) -0.194(5) 0.050 Uiso 1 1 calc .
C21 C 0.67137(16) 0.3271(3) -0.0475(4) 0.0384(9) Uani 1 1 d .
C22 C 0.65317(17) 0.2327(3) -0.0313(5) 0.0404(9) Uani 1 1 d .
C23 C 0.59327(17) 0.2332(3) 0.0226(5) 0.0396(9) Uani 1 1 d .
C24 C 0.55031(18) 0.1623(3) 0.0549(5) 0.0448(10) Uani 1 1 d .
H24 H 0.5589 0.0959 0.0446 0.054 Uiso 1 1 calc R
C25 C 0.49532(17) 0.1925(3) 0.1019(5) 0.0448(10) Uani 1 1 d .
C26 C 0.48109(17) 0.2911(3) 0.1230(5) 0.0487(10) Uani 1 1 d .
H26 H 0.4436 0.3084 0.1590 0.058 Uiso 1 1 calc R
C27 C 0.52201(17) 0.3624(3) 0.0911(5) 0.0453(10) Uani 1 1 d .
H27 H 0.5128 0.4285 0.1033 0.054 Uiso 1 1 calc R
C28 C 0.57749(17) 0.3334(3) 0.0402(5) 0.0396(9) Uani 1 1 d .

loop_
_atom_site_aniso_label
_atom_site_aniso_U_11
_atom_site_aniso_U_22
_atom_site_aniso_U_33
_atom_site_aniso_U_23
_atom_site_aniso_U_13
_atom_site_aniso_U_12
Br1 0.0621(3) 0.0567(3) 0.0876(4) 0.0061(3) 0.0166(3) -0.0182(2)
Cl1 0.0594(7) 0.0472(6) 0.0566(7) -0.0057(5) 0.0135(6) 0.0074(5)
O1 0.072(2) 0.059(2) 0.082(2) -0.0118(18) -0.0105(19) -0.0047(17)
O2 0.073(2) 0.096(3) 0.094(3) 0.033(2) -0.028(2) 0.001(2)
N1 0.046(2) 0.040(2) 0.057(2) 0.0017(18) -0.0004(18) -0.0026(17)
N2 0.0365(18) 0.0392(19) 0.0457(19) -0.0003(15) 0.0029(15) -0.0017(15)
C1 0.032(2) 0.050(3) 0.047(3) 0.003(2) 0.010(2) -0.0004(19)
C2 0.031(2) 0.047(2) 0.044(2) 0.000(2) 0.0098(18) 0.0019(19)
C3 0.038(2) 0.053(3) 0.058(3) -0.003(2) 0.009(2) 0.001(2)
C4 0.044(3) 0.059(3) 0.063(3) 0.015(2) 0.007(2) 0.011(2)
C5 0.032(2) 0.061(3) 0.048(3) 0.003(2) 0.007(2) 0.001(2)
C6 0.041(3) 0.088(4) 0.058(3) 0.014(3) 0.003(2) 0.005(3)
C7 0.034(2) 0.094(4) 0.044(3) -0.006(3) 0.005(2) -0.010(3)
C8 0.050(3) 0.132(5) 0.056(3) -0.003(3) 0.003(3) -0.011(3)
C9 0.061(4) 0.152(6) 0.061(4) -0.023(4) 0.003(3) -0.022(4)
C10 0.072(4) 0.132(6) 0.077(4) -0.044(4) 0.013(3) -0.037(4)
C11 0.057(3) 0.090(4) 0.064(3) -0.022(3) 0.013(3) -0.023(3)
C12 0.035(2) 0.085(3) 0.043(3) -0.004(3) 0.006(2) -0.008(2)
C13 0.039(2) 0.065(3) 0.057(3) -0.002(2) 0.004(2) -0.006(2)
C14 0.033(2) 0.053(3) 0.046(3) 0.001(2) 0.008(2) -0.0052(19)
C15 0.044(2) 0.052(3) 0.048(3) 0.007(2) 0.005(2) -0.008(2)
C16 0.059(3) 0.055(3) 0.080(3) 0.018(2) 0.000(3) -0.002(2)
C17 0.061(3) 0.078(3) 0.070(3) 0.009(3) 0.021(3) -0.013(2)
C18 0.044(2) 0.052(3) 0.040(2) 0.007(2) 0.002(2) -0.001(2)
C19 0.041(2) 0.044(2) 0.064(3) 0.004(2) 0.009(2) -0.0040(19)
C20 0.042(2) 0.047(2) 0.038(2) -0.0013(19) 0.008(2) 0.0014(19)
C21 0.035(2) 0.045(2) 0.035(2) -0.0023(18) 0.0062(18) 0.0003(19)
C22 0.037(2) 0.045(2) 0.037(2) -0.0012(18) 0.0010(18) 0.0022(18)
C23 0.041(2) 0.040(2) 0.036(2) -0.0032(17) 0.0003(19) -0.0038(18)
C24 0.053(3) 0.042(2) 0.039(2) 0.0012(19) 0.004(2) 0.003(2)
C25 0.044(2) 0.045(2) 0.045(2) 0.0083(19) 0.002(2) -0.0096(19)
C26 0.032(2) 0.052(3) 0.062(3) 0.002(2) 0.007(2) -0.002(2)
C27 0.038(2) 0.036(2) 0.061(3) 0.0028(19) 0.003(2) 0.0004(19)
C28 0.034(2) 0.043(2) 0.040(2) 0.0005(18) -0.0015(19) -0.0056(18)

loop_
_atom_type_symbol
_atom_type_description
_atom_type_scat_dispersion_real
_atom_type_scat_dispersion_imag
_atom_type_scat_source
C C 0.0033 0.0000 'International Tables Vol C Tables 4.2.6.8 and 6.1.1.4'
H H 0.0000 0.0000 'International Tables Vol C Tables 4.2.6.8 and 6.1.1.4'
N N 0.0061 0.0000 'International Tables Vol C Tables 4.2.6.8 and 6.1.1.4'
O O 0.0106 0.0000 'International Tables Vol C Tables 4.2.6.8 and 6.1.1.4'
Cl Cl 0.1484 0.0000 'International Tables Vol C Tables 4.2.6.8 and 6.1.1.4'
Br Br -0.2901 0.0000 'International Tables Vol C Tables 4.2.6.8 and 6.1.1.4'

loop_
_geom_angle_atom_site_label_1
_geom_angle_atom_site_label_2
_geom_angle_atom_site_label_3
_geom_angle
C1 N1 C15 122.6(3)
C1 N1 H1 115(2)
C15 N1 H1 119(2)
C28 N2 C21 110.6(3)
C28 N2 C19 135.8(3)
C21 N2 C19 113.5(3)
N1 C1 C2 119.7(4)
N1 C1 C14 121.0(4)
C2 C1 C14 119.3(4)
C3 C2 C1 118.9(4)
C3 C2 C20 120.1(4)
C1 C2 C20 120.9(3)
C2 C3 C4 121.9(4)
C2 C3 H3 119.0
C4 C3 H3 119.0
C5 C4 C3 120.0(4)
C5 C4 H4 120.0
C3 C4 H4 120.0
C4 C5 C14 121.0(4)
C4 C5 C6 118.2(4)
C14 C5 C6 120.8(4)
O2 C6 C7 122.1(4)
O2 C6 C5 120.1(5)
C7 C6 C5 117.8(4)
C12 C7 C8 120.0(5)
C12 C7 C6 121.1(4)
C8 C7 C6 118.9(5)
C9 C8 C7 119.0(5)
C9 C8 H8 120.5
C7 C8 H8 120.5
C8 C9 C10 120.6(6)
C8 C9 H9 119.7
C10 C9 H9 119.7
C9 C10 C11 120.8(5)
C9 C10 H10 119.6
C11 C10 H10 119.6
C12 C11 C10 119.6(5)
C12 C11 H11 120.2
C10 C11 H11 120.2
C11 C12 C7 120.0(4)
C11 C12 C13 119.4(5)
C7 C12 C13 120.6(4)
O1 C13 C14 122.4(4)
O1 C13 C12 118.1(4)
C14 C13 C12 119.5(4)
C5 C14 C1 118.7(4)
C5 C14 C13 120.0(4)
C1 C14 C13 121.3(4)
N1 C15 C17 110.2(3)
N1 C15 C18 106.8(3)
C17 C15 C18 111.0(3)
N1 C15 C16 107.0(3)
C17 C15 C16 110.1(3)
C18 C15 C16 111.6(3)
C15 C16 H16A 109.5
C15 C16 H16B 109.5
H16A C16 H16B 109.5
C15 C16 H16C 109.5
H16A C16 H16C 109.5
H16B C16 H16C 109.5
C15 C17 H17A 109.5
C15 C17 H17B 109.5
H17A C17 H17B 109.5
C15 C17 H17C 109.5
H17A C17 H17C 109.5
H17B C17 H17C 109.5
C15 C18 C19 115.1(3)
C15 C18 C20 112.8(3)
C19 C18 C20 105.1(3)
C15 C18 H18 106(2)
C19 C18 H18 106(2)
C20 C18 H18 111(2)
N2 C19 C18 101.6(3)
N2 C19 H19A 111.4
C18 C19 H19A 111.4
N2 C19 H19B 111.4
C18 C19 H19B 111.4
H19A C19 H19B 109.3
C21 C20 C2 111.5(3)
C21 C20 C18 100.7(3)
C2 C20 C18 112.4(3)
C21 C20 H20 111(2)
C2 C20 H20 108(2)
C18 C20 H20 113(2)
C22 C21 N2 108.2(3)
C22 C21 C20 142.4(4)
N2 C21 C20 109.4(3)
C21 C22 C23 108.3(3)
C21 C22 Cl1 127.3(3)
C23 C22 Cl1 124.4(3)
C24 C23 C28 118.2(3)
C24 C23 C22 135.7(4)
C28 C23 C22 106.1(3)
C25 C24 C23 118.4(4)
C25 C24 H24 120.8
C23 C24 H24 120.8
C24 C25 C26 122.8(3)
C24 C25 Br1 119.8(3)
C26 C25 Br1 117.4(3)
C27 C26 C25 120.2(4)
C27 C26 H26 119.9
C25 C26 H26 119.9
C26 C27 C28 117.9(3)
C26 C27 H27 121.0
C28 C27 H27 121.0
N2 C28 C27 130.8(3)
N2 C28 C23 106.7(3)
C27 C28 C23 122.5(3)

loop_
_geom_bond_atom_site_label_1
_geom_bond_atom_site_label_2
_geom_bond_distance
Br1 C25 1.905(4)
Cl1 C22 1.724(4)
O1 C13 1.234(5)
O2 C6 1.214(5)
N1 C1 1.351(5)
N1 C15 1.460(5)
N1 H1 0.94(4)
N2 C28 1.364(4)
N2 C21 1.368(4)
N2 C19 1.450(4)
C1 C2 1.417(5)
C1 C14 1.427(5)
C2 C3 1.369(5)
C2 C20 1.516(5)
C3 C4 1.391(5)
C3 H3 0.9300
C4 C5 1.360(5)
C4 H4 0.9300
C5 C14 1.405(5)
C5 C6 1.491(6)
C6 C7 1.468(6)
C7 C12 1.385(6)
C7 C8 1.406(6)
C8 C9 1.370(7)
C8 H8 0.9300
C9 C10 1.371(7)
C9 H9 0.9300
C10 C11 1.382(7)
C10 H10 0.9300
C11 C12 1.377(6)
C11 H11 0.9300
C12 C13 1.475(6)
C13 C14 1.455(5)
C15 C17 1.516(5)
C15 C18 1.524(5)
C15 C16 1.527(5)
C16 H16A 0.9600
C16 H16B 0.9600
C16 H16C 0.9600
C17 H17A 0.9600
C17 H17B 0.9600
C17 H17C 0.9600
C18 C19 1.538(5)
C18 C20 1.546(5)
C18 H18 0.96(4)
C19 H19A 0.9700
C19 H19B 0.9700
C20 C21 1.503(5)
C20 H20 0.97(4)
C21 C22 1.357(5)
C22 C23 1.425(5)
C23 C24 1.392(5)
C23 C28 1.418(5)
C24 C25 1.364(5)
C24 H24 0.9300
C25 C26 1.394(5)
C26 C27 1.364(5)
C26 H26 0.9300
C27 C28 1.381(5)
C27 H27 0.9300
